data_7205399
loop_
_publ_author_name
'Pan, Zhao-Rui'
'Xu, Jiao'
'Yao, Xiao-Qiang'
'Li, Yi-Zhi'
'Guo, Zi-Jian'
'Zheng, He-Gen'

_publ_section_title
;
 Syntheses, structures, magnetic and photoluminescence properties of
 metal--organic frameworks based on aromatic polycarboxylate acids
;
_journal_issue 5
_journal_name_full CrystEngComm
_journal_page_first 1617
_journal_paper_doi 10.1039/c0ce00490a
_journal_volume 13
_journal_year 2011
_chemical_formula_moiety 'C30 H23 Cl3 N2 O14 Pr2 '
_chemical_formula_sum 'C30 H23 Cl3 N2 O14 Pr2'
_chemical_formula_weight 1023.67
_chemical_name_systematic
;
?
;
_space_group_IT_number 15
_symmetry_cell_setting monoclinic
_symmetry_space_group_name_Hall '-C 2yc'
_symmetry_space_group_name_H-M 'C 1 2/c 1'
_atom_sites_solution_hydrogens geom
_atom_sites_solution_primary direct
_atom_sites_solution_secondary difmap
_audit_creation_method SHELXL-97
_cell_angle_alpha 90.00
_cell_angle_beta 91.119(2)
_cell_angle_gamma 90.00
_cell_formula_units_Z 4
_cell_length_a 14.2400(14)
_cell_length_b 21.831(2)
_cell_length_c 11.0019(11)
_cell_measurement_reflns_used 5669
_cell_measurement_temperature 293(2)
_cell_measurement_theta_max 28.21
_cell_measurement_theta_min 2.50
_cell_volume 3419.5(6)
_computing_cell_refinement SMART
_computing_data_collection 'SMART (Bruker, 2000)'
_computing_data_reduction 'SAINT (Bruker, 2000)'
_computing_molecular_graphics SHELXTL
_computing_publication_material SHELXTL
_computing_structure_refinement SHELXTL
_computing_structure_solution 'SHELXTL (Bruker, 2000)'
_diffrn_ambient_temperature 293(2)
_diffrn_measured_fraction_theta_full 0.996
_diffrn_measured_fraction_theta_max 0.996
_diffrn_measurement_device_type 'Bruker Smart Apex CCD'
_diffrn_measurement_method 'phi and omega scans'
_diffrn_radiation_monochromator graphite
_diffrn_radiation_source 'fine-focus sealed tube'
_diffrn_radiation_type MoK\a
_diffrn_radiation_wavelength 0.71073
_diffrn_reflns_av_R_equivalents 0.0306
_diffrn_reflns_av_sigmaI/netI 0.0344
_diffrn_reflns_limit_h_max 16
_diffrn_reflns_limit_h_min -16
_diffrn_reflns_limit_k_max 25
_diffrn_reflns_limit_k_min -22
_diffrn_reflns_limit_l_max 12
_diffrn_reflns_limit_l_min -13
_diffrn_reflns_number 8377
_diffrn_reflns_theta_full 25.00
_diffrn_reflns_theta_max 25.00
_diffrn_reflns_theta_min 2.50
_exptl_absorpt_coefficient_mu 3.122
_exptl_absorpt_correction_T_max 0.54
_exptl_absorpt_correction_T_min 0.46
_exptl_absorpt_correction_type multi-scan
_exptl_absorpt_process_details 'SADABS; Bruker, 2000'
_exptl_crystal_colour green
_exptl_crystal_density_diffrn 1.988
_exptl_crystal_density_method 'not measured'
_exptl_crystal_description needle
_exptl_crystal_F_000 1992
_exptl_crystal_size_max 0.25
_exptl_crystal_size_mid 0.23
_exptl_crystal_size_min 0.20
_refine_diff_density_max 1.331
_refine_diff_density_min -2.573
_refine_diff_density_rms 0.161
_refine_ls_extinction_method none
_refine_ls_goodness_of_fit_ref 1.016
_refine_ls_hydrogen_treatment constr
_refine_ls_matrix_type full
_refine_ls_number_parameters 216
_refine_ls_number_reflns 3003
_refine_ls_number_restraints 1
_refine_ls_restrained_S_all 1.016
_refine_ls_R_factor_all 0.0464
_refine_ls_R_factor_gt 0.0444
_refine_ls_shift/su_max 0.003
_refine_ls_shift/su_mean 0.000
_refine_ls_structure_factor_coef Fsqd
_refine_ls_weighting_details 'calc w=1/[\s^2^(Fo^2^)+(0.0781P)^2^+39.5983P] where P=(Fo^2^+2Fc^2^)/3'
_refine_ls_weighting_scheme calc
_refine_ls_wR_factor_gt 0.1252
_refine_ls_wR_factor_ref 0.1271
_reflns_number_gt 2863
_reflns_number_total 3003
_reflns_threshold_expression >2sigma(I)
_cod_data_source_file C0CE00490A.TXT
_cod_data_source_block 80620am
_cod_depositor_comments
;
The following automatic conversions were performed:
'_symmetry_cell_setting' value 'Monoclinic' changed to 'monoclinic'
according to '/home/saulius/struct/CIF-dictionaries/cif_core.dic'
dictionary named 'cif_core.dic' version 2.4.1 from 2010-06-29.

Automatic conversion script
Id: cif_fix_enum 1555 2011-01-17 13:19:09Z saulius 
;
_cod_original_sg_symbol_Hall '-C 2yc '
_cod_original_sg_symbol_H-M 'C2/c '
_cod_database_code 7205399

loop_
_symmetry_equiv_pos_as_xyz
'x, y, z'
'-x, y, -z+1/2'
'x+1/2, y+1/2, z'
'-x+1/2, y+1/2, -z+1/2'
'-x, -y, -z'
'x, -y, z-1/2'
'-x+1/2, -y+1/2, -z'
'x+1/2, -y+1/2, z-1/2'

loop_
_atom_site_label
_atom_site_type_symbol
_atom_site_fract_x
_atom_site_fract_y
_atom_site_fract_z
_atom_site_U_iso_or_equiv
_atom_site_adp_type
_atom_site_occupancy
_atom_site_symmetry_multiplicity
_atom_site_calc_flag
_atom_site_refinement_flags
_atom_site_disorder_assembly
_atom_site_disorder_group
C1 C -0.3076(5) 0.1581(4) 0.1481(7) 0.0443(18) Uani 1 1 d . . .
C2 C -0.2188(5) 0.1764(3) 0.1873(5) 0.0322(14) Uani 1 1 d . . .
C3 C -0.1529(5) 0.1882(3) 0.1011(6) 0.0296(13) Uani 1 1 d . . .
H3 H -0.0925 0.1993 0.1259 0.035 Uiso 1 1 calc R . .
C4 C -0.2646(5) 0.1660(3) -0.0584(6) 0.0380(16) Uani 1 1 d . . .
H4 H -0.2802 0.1640 -0.1408 0.046 Uiso 1 1 calc R . .
C5 C -0.3307(5) 0.1515(4) 0.0259(7) 0.0478(19) Uani 1 1 d . . .
H5 H -0.3898 0.1375 0.0016 0.057 Uiso 1 1 calc R . .
C6 C -0.1021(5) 0.1978(3) -0.1139(6) 0.0296(15) Uani 1 1 d . . .
C7 C 0.1298(5) 0.3350(3) 0.1011(6) 0.0355(15) Uani 1 1 d . . .
C8 C -0.1937(5) 0.1861(3) 0.3190(6) 0.0326(14) Uani 1 1 d . . .
C9 C -0.1742(4) 0.1838(3) -0.0220(5) 0.0292(13) Uani 1 1 d . G .
C10 C 0.1384(8) 0.0696(5) -0.1899(10) 0.074(3) Uani 1 1 d U . .
H10 H 0.1659 0.0934 -0.2495 0.088 Uiso 1 1 calc R A 2
C11 C 0.0623(5) 0.3718(3) 0.1763(6) 0.0366(15) Uani 1 1 d . E .
C12 C 0.0619(8) 0.4337(4) 0.1766(10) 0.072 Uani 1 1 d . . .
H12A H 0.1048 0.4559 0.1268 0.086 Uiso 0.50 1 d PR B 1
C13 C 0.0000 0.4658(5) 0.2500 0.052 Uani 1 2 d S . .
H13 H 0.0000 0.5084 0.2500 0.062 Uiso 1 2 calc SR . .
C15 C 0.1933(8) -0.0155(5) -0.3059(9) 0.075 Uani 1 1 d . . .
H15A H 0.2080 0.0167 -0.3617 0.112 Uiso 1 1 calc R C 2
H15B H 0.1559 -0.0460 -0.3470 0.112 Uiso 1 1 calc R C 2
H15C H 0.2505 -0.0339 -0.2757 0.112 Uiso 1 1 calc R C 2
C16 C 0.0970(9) -0.0300(6) -0.1190(12) 0.090 Uani 1 1 d . . .
H16A H 0.1433 -0.0456 -0.0625 0.135 Uiso 1 1 calc R D 2
H16B H 0.0670 -0.0635 -0.1609 0.135 Uiso 1 1 calc R D 2
H16C H 0.0508 -0.0070 -0.0758 0.135 Uiso 1 1 calc R D 2
C17 C 0.0000 0.3411(5) 0.2500 0.035(2) Uani 1 2 d S . .
H17 H 0.0000 0.2985 0.2500 0.042 Uiso 1 2 calc SR E .
Cl1 Cl -0.39035(17) 0.13712(15) 0.2532(2) 0.0715(8) Uani 1 1 d . . .
Cl2 Cl 0.1163(4) 0.4741(3) 0.0557(6) 0.0870(19) Uani 0.50 1 d P E 2
N1 N 0.1416(9) 0.0093(5) -0.2056(11) 0.106(4) Uani 1 1 d . F 2
O1 O -0.0206(4) 0.2048(3) -0.0781(5) 0.0467(14) Uani 1 1 d . G 2
O2 O 0.1032(5) 0.0971(3) -0.1053(6) 0.0605(15) Uani 1 1 d U F 2
O3 O 0.2860(3) 0.1520(2) -0.1085(5) 0.0426(12) Uani 1 1 d . . 2
O4 O 0.0927(4) 0.2929(2) 0.0393(5) 0.0420(13) Uani 1 1 d . H 2
O5 O -0.1198(4) 0.1634(3) 0.3616(4) 0.0445(13) Uani 1 1 d . . 2
O7 O -0.2483(3) 0.2175(2) 0.3847(4) 0.0371(11) Uani 1 1 d . . 2
O8 O -0.1302(4) 0.2030(3) -0.2226(4) 0.0458(14) Uani 1 1 d . . 2
Pr1 Pr 0.14037(2) 0.205121(16) -0.07025(3) 0.02493(17) Uani 1 1 d . . 2

loop_
_atom_site_aniso_label
_atom_site_aniso_U_11
_atom_site_aniso_U_22
_atom_site_aniso_U_33
_atom_site_aniso_U_23
_atom_site_aniso_U_13
_atom_site_aniso_U_12
C1 0.035(4) 0.069(5) 0.028(4) -0.001(3) 0.004(3) -0.012(4)
C2 0.031(3) 0.049(4) 0.017(3) -0.001(3) 0.000(2) 0.000(3)
C3 0.026(3) 0.045(4) 0.018(3) 0.000(3) -0.002(2) -0.004(3)
C4 0.035(4) 0.059(4) 0.020(3) -0.005(3) -0.003(3) -0.006(3)
C5 0.033(4) 0.079(6) 0.032(4) -0.002(4) -0.002(3) -0.013(4)
C6 0.029(4) 0.043(4) 0.017(3) -0.003(2) 0.000(3) 0.000(3)
C7 0.031(4) 0.050(4) 0.026(3) 0.002(3) 0.001(3) 0.006(3)
C8 0.036(4) 0.044(4) 0.018(3) 0.000(3) 0.004(3) -0.004(3)
C9 0.027(3) 0.042(4) 0.018(3) -0.004(3) -0.002(2) 0.003(3)
C10 0.090(8) 0.057(6) 0.074(7) -0.019(5) 0.004(5) -0.002(5)
C11 0.033(4) 0.044(4) 0.033(4) 0.001(3) 0.005(3) 0.002(3)
C12 0.080 0.044 0.094 0.016 0.048 0.003
C13 0.053 0.043 0.059 0.000 0.017 0.000
C15 0.083 0.076 0.066 -0.048 0.014 0.013
C16 0.091 0.084 0.096 0.016 0.014 0.029
C17 0.036(5) 0.036(5) 0.034(5) 0.000 0.003(4) 0.000
Cl1 0.0493(12) 0.125(2) 0.0405(11) -0.0012(12) 0.0128(9) -0.0330(13)
Cl2 0.092(4) 0.068(3) 0.103(4) 0.038(3) 0.055(3) 0.009(3)
N1 0.136(10) 0.069(7) 0.112(9) -0.010(6) 0.002(8) 0.007(6)
O1 0.030(3) 0.082(4) 0.027(3) -0.004(2) 0.000(2) -0.002(2)
O2 0.060(4) 0.060(4) 0.061(4) -0.008(3) 0.003(3) -0.006(3)
O3 0.032(3) 0.054(3) 0.042(3) -0.013(2) 0.003(2) 0.000(2)
O4 0.032(3) 0.059(3) 0.035(3) -0.013(2) 0.003(2) -0.003(2)
O5 0.041(3) 0.069(4) 0.024(2) -0.006(2) -0.007(2) 0.015(3)
O7 0.035(3) 0.056(3) 0.020(2) -0.004(2) 0.001(2) 0.000(2)
O8 0.035(3) 0.086(4) 0.016(2) 0.006(2) 0.000(2) -0.002(2)
Pr1 0.0197(2) 0.0447(3) 0.0104(2) -0.00297(12) -0.00024(14) -0.00186(13)

loop_
_atom_type_symbol
_atom_type_description
_atom_type_scat_dispersion_real
_atom_type_scat_dispersion_imag
_atom_type_scat_source
C C 0.0033 0.0016 'International Tables Vol C Tables 4.2.6.8 and 6.1.1.4'
H H 0.0000 0.0000 'International Tables Vol C Tables 4.2.6.8 and 6.1.1.4'
O O 0.0106 0.0060 'International Tables Vol C Tables 4.2.6.8 and 6.1.1.4'
Cl Cl 0.1484 0.1585 'International Tables Vol C Tables 4.2.6.8 and 6.1.1.4'
Pr Pr -0.2180 2.8214 'International Tables Vol C Tables 4.2.6.8 and 6.1.1.4'
N N 0.0061 0.0033 'International Tables Vol C Tables 4.2.6.8 and 6.1.1.4'

loop_
_geom_angle_atom_site_label_1
_geom_angle_atom_site_label_2
_geom_angle_atom_site_label_3
_geom_angle
_geom_angle_site_symmetry_1
_geom_angle_site_symmetry_3
_geom_angle_publ_flag
C5 C1 C2 122.0(7) . . ?
C5 C1 Cl1 118.0(6) . . ?
C2 C1 Cl1 119.9(5) . . ?
C3 C2 C1 118.1(6) . . ?
C3 C2 C8 119.2(6) . . ?
C1 C2 C8 122.6(6) . . ?
C2 C3 C9 121.5(6) . . ?
C2 C3 H3 119.2 . . ?
C9 C3 H3 119.2 . . ?
C5 C4 C9 120.8(6) . . ?
C5 C4 H4 119.6 . . ?
C9 C4 H4 119.6 . . ?
C4 C5 C1 118.6(7) . . ?
C4 C5 H5 120.7 . . ?
C1 C5 H5 120.7 . . ?
O1 C6 O8 125.1(7) . . ?
O1 C6 C9 117.9(6) . . ?
O8 C6 C9 116.9(6) . . ?
O3 C7 O4 127.1(7) 7 . ?
O3 C7 C11 118.0(6) 7 . ?
O4 C7 C11 114.9(6) . . ?
O5 C8 O7 121.5(6) . . ?
O5 C8 C2 119.3(6) . . ?
O7 C8 C2 119.2(6) . . ?
O5 C8 Pr1 59.5(3) . 2 ?
O7 C8 Pr1 62.0(3) . 2 ?
C2 C8 Pr1 178.5(5) . 2 ?
C3 C9 C4 118.9(6) . . ?
C3 C9 C6 120.6(6) . . ?
C4 C9 C6 120.5(6) . . ?
O2 C10 N1 127.0(12) . . ?
O2 C10 H10 116.5 . . ?
N1 C10 H10 116.5 . . ?
C12 C11 C17 118.7(7) . . ?
C12 C11 C7 122.3(7) . . ?
C17 C11 C7 119.0(7) . . ?
C11 C12 C13 120.4(8) . . ?
C11 C12 Cl2 119.4(7) . . ?
C13 C12 Cl2 118.1(7) . . ?
C11 C12 H12A 120.1 . . ?
C13 C12 H12A 119.5 . . ?
Cl2 C12 H12A 15.2 . . ?
C12 C13 C12 119.7(11) . 2 ?
C12 C13 H13 120.2 . . ?
C12 C13 H13 120.2 2 . ?
N1 C15 H15A 109.5 . . ?
N1 C15 H15B 109.5 . . ?
H15A C15 H15B 109.5 . . ?
N1 C15 H15C 109.5 . . ?
H15A C15 H15C 109.5 . . ?
H15B C15 H15C 109.5 . . ?
N1 C16 H16A 109.5 . . ?
N1 C16 H16B 109.5 . . ?
H16A C16 H16B 109.5 . . ?
N1 C16 H16C 109.5 . . ?
H16A C16 H16C 109.5 . . ?
H16B C16 H16C 109.5 . . ?
C11 C17 C11 122.2(9) 2 . ?
C11 C17 H17 118.9 2 . ?
C11 C17 H17 118.9 . . ?
C12 Cl2 H12A 16.3 . . ?
C10 N1 C16 119.2(11) . . ?
C10 N1 C15 119.4(11) . . ?
C16 N1 C15 121.4(10) . . ?
C6 O1 Pr1 161.9(5) . . ?
C10 O2 Pr1 120.2(7) . . ?
C7 O3 Pr1 135.5(5) 7 . ?
C7 O4 Pr1 138.3(5) . . ?
C8 O5 Pr1 95.0(4) . 2 ?
C8 O7 Pr1 156.9(5) . 8_456 ?
C8 O7 Pr1 91.8(4) . 2 ?
Pr1 O7 Pr1 107.66(18) 8_456 2 ?
C6 O8 Pr1 164.5(5) . 2_554 ?
O8 Pr1 O1 85.34(19) 2_554 . ?
O8 Pr1 O4 120.7(2) 2_554 . ?
O1 Pr1 O4 74.07(19) . . ?
O8 Pr1 O7 80.52(18) 2_554 8 ?
O1 Pr1 O7 131.69(19) . 8 ?
O4 Pr1 O7 74.33(18) . 8 ?
O8 Pr1 O3 81.62(19) 2_554 . ?
O1 Pr1 O3 148.40(18) . . ?
O4 Pr1 O3 136.95(18) . . ?
O7 Pr1 O3 74.16(17) 8 . ?
O8 Pr1 O2 79.3(2) 2_554 . ?
O1 Pr1 O2 77.2(2) . . ?
O4 Pr1 O2 142.8(2) . . ?
O7 Pr1 O2 142.75(19) 8 . ?
O3 Pr1 O2 72.2(2) . . ?
O8 Pr1 O5 155.04(19) 2_554 2 ?
O1 Pr1 O5 84.14(18) . 2 ?
O4 Pr1 O5 77.69(19) . 2 ?
O7 Pr1 O5 122.89(16) 8 2 ?
O3 Pr1 O5 95.84(18) . 2 ?
O2 Pr1 O5 76.4(2) . 2 ?
O8 Pr1 O7 145.96(17) 2_554 2 ?
O1 Pr1 O7 128.18(17) . 2 ?
O4 Pr1 O7 71.37(18) . 2 ?
O7 Pr1 O7 72.34(18) 8 2 ?
O3 Pr1 O7 71.60(17) . 2 ?
O2 Pr1 O7 110.77(19) . 2 ?
O5 Pr1 O7 51.71(15) 2 2 ?
O8 Pr1 C8 164.9(2) 2_554 2 ?
O1 Pr1 C8 106.26(19) . 2 ?
O4 Pr1 C8 72.6(2) . 2 ?
O7 Pr1 C8 97.95(18) 8 2 ?
O3 Pr1 C8 83.53(18) . 2 ?
O2 Pr1 C8 93.7(2) . 2 ?
O5 Pr1 C8 25.51(18) 2 2 ?
O7 Pr1 C8 26.20(18) 2 2 ?
O8 Pr1 Pr1 115.63(14) 2_554 7 ?
O1 Pr1 Pr1 142.52(14) . 7 ?
O4 Pr1 Pr1 68.52(13) . 7 ?
O7 Pr1 Pr1 37.63(11) 8 7 ?
O3 Pr1 Pr1 68.57(12) . 7 ?
O2 Pr1 Pr1 134.66(16) . 7 ?
O5 Pr1 Pr1 85.84(11) 2 7 ?
O7 Pr1 Pr1 34.72(11) 2 7 ?
C8 Pr1 Pr1 60.51(14) 2 7 ?

loop_
_geom_bond_atom_site_label_1
_geom_bond_atom_site_label_2
_geom_bond_distance
_geom_bond_site_symmetry_2
_geom_bond_publ_flag
C1 C5 1.386(10) . ?
C1 C2 1.387(10) . ?
C1 Cl1 1.728(7) . ?
C2 C3 1.371(9) . ?
C2 C8 1.501(9) . ?
C3 C9 1.386(8) . ?
C3 H3 0.9300 . ?
C4 C5 1.372(10) . ?
C4 C9 1.395(9) . ?
C4 H4 0.9300 . ?
C5 H5 0.9300 . ?
C6 O1 1.228(9) . ?
C6 O8 1.258(9) . ?
C6 C9 1.487(9) . ?
C7 O3 1.233(9) 7 ?
C7 O4 1.253(9) . ?
C7 C11 1.511(9) . ?
C8 O5 1.246(9) . ?
C8 O7 1.273(8) . ?
C8 Pr1 2.882(6) 2 ?
C10 O2 1.224(11) . ?
C10 N1 1.329(14) . ?
C10 H10 0.9300 . ?
C11 C12 1.351(12) . ?
C11 C17 1.385(8) . ?
C12 C13 1.396(11) . ?
C12 Cl2 1.786(10) . ?
C12 H12A 0.9600 . ?
C13 C12 1.396(11) 2 ?
C13 H13 0.9300 . ?
C15 N1 1.444(14) . ?
C15 H15A 0.9600 . ?
C15 H15B 0.9600 . ?
C15 H15C 0.9600 . ?
C16 N1 1.439(16) . ?
C16 H16A 0.9600 . ?
C16 H16B 0.9600 . ?
C16 H16C 0.9600 . ?
C17 C11 1.385(8) 2 ?
C17 H17 0.9300 . ?
Cl2 H12A 0.8962 . ?
O1 Pr1 2.292(5) . ?
O2 Pr1 2.445(6) . ?
O3 C7 1.233(9) 7 ?
O3 Pr1 2.421(5) . ?
O4 Pr1 2.371(5) . ?
O5 Pr1 2.493(5) 2 ?
O7 Pr1 2.375(5) 8_456 ?
O7 Pr1 2.546(5) 2 ?
O8 Pr1 2.282(5) 2_554 ?
Pr1 O8 2.282(5) 2_554 ?
Pr1 O7 2.375(5) 8 ?
Pr1 O5 2.493(5) 2 ?
Pr1 O7 2.546(5) 2 ?
Pr1 C8 2.882(6) 2 ?
Pr1 Pr1 3.9736(7) 7 ?
